data_7218037
loop_
_publ_author_name
'Jiang, Wei'
'Zhang, Hang'
'Yang, Jin'
'Liu, Ying-Ying'
'Liu, Hai-Yan'
'Ma, Jian-Fang'

_publ_section_title
;
 Three resorcin[4]arene-based complexes with Cu(ii)-exchange
 characteristics and fluorescence sensing of polyoxometalates in aqueous
 solutions
;
_journal_issue 41
_journal_name_full CrystEngComm
_journal_page_first 9638
_journal_paper_doi 10.1039/C4CE01376J
_journal_volume 16
_journal_year 2014
_chemical_formula_moiety 'C102 H131 N2 O47.5 Cd3'
_chemical_formula_sum 'C102 H131 Cd3 N2 O47.5'
_chemical_formula_weight 2482.35
_chemical_name_systematic
;
 ?
;
_space_group_IT_number 90
_symmetry_cell_setting tetragonal
_symmetry_space_group_name_Hall 'P 4ab 2ab'
_symmetry_space_group_name_H-M 'P 4 21 2'
_atom_sites_solution_hydrogens geom
_atom_sites_solution_primary direct
_atom_sites_solution_secondary difmap
_audit_creation_method SHELXL-97
_cell_angle_alpha 90.00
_cell_angle_beta 90.00
_cell_angle_gamma 90.00
_cell_formula_units_Z 4
_cell_length_a 22.9973(4)
_cell_length_b 22.9973(4)
_cell_length_c 22.5955(7)
_cell_measurement_reflns_used 6889
_cell_measurement_temperature 293(2)
_cell_measurement_theta_max 29.2713
_cell_measurement_theta_min 2.7952
_cell_volume 11950.2(5)
_computing_cell_refinement 'CrysAlisPro(1.171.35.21) (Agilent Tech., 2012)'
_computing_data_collection 'CrysAlisPro(1.171.35.21) (Agilent Tech., 2012)'
_computing_data_reduction 'CrysAlisPro(1.171.35.21) (Agilent Tech., 2012)'
_computing_structure_refinement 'SHELXL-97 (Sheldrick, 2008)'
_computing_structure_solution 'SHELXS-97 (Sheldrick, 2008)'
_diffrn_ambient_temperature 293(2)
_diffrn_detector_area_resol_mean 10.0
_diffrn_measured_fraction_theta_full 0.978
_diffrn_measured_fraction_theta_max 0.894
_diffrn_measurement_device_type 'Oxford Diffraction Gemini R Ultra'
_diffrn_measurement_method '\w scan'
_diffrn_radiation_monochromator graphite
_diffrn_radiation_source 'fine-focus sealed tube'
_diffrn_radiation_type MoK\a
_diffrn_radiation_wavelength 0.71073
_diffrn_reflns_av_R_equivalents 0.0844
_diffrn_reflns_av_sigmaI/netI 0.1010
_diffrn_reflns_limit_h_max 31
_diffrn_reflns_limit_h_min -23
_diffrn_reflns_limit_k_max 30
_diffrn_reflns_limit_k_min -23
_diffrn_reflns_limit_l_max 28
_diffrn_reflns_limit_l_min -26
_diffrn_reflns_number 54200
_diffrn_reflns_theta_full 25.00
_diffrn_reflns_theta_max 29.34
_diffrn_reflns_theta_min 2.80
_exptl_absorpt_coefficient_mu 0.615
_exptl_absorpt_correction_T_max 1.00000
_exptl_absorpt_correction_T_min 0.95816
_exptl_absorpt_correction_type multi-scan
_exptl_absorpt_process_details
;
CrysAlis (Oxford Diffraction, 2006)
;
_exptl_crystal_colour colorless
_exptl_crystal_density_diffrn 1.380
_exptl_crystal_density_method 'not measured'
_exptl_crystal_description block
_exptl_crystal_F_000 5124
_exptl_crystal_size_max 0.24
_exptl_crystal_size_mid 0.22
_exptl_crystal_size_min 0.16
_refine_diff_density_max 2.117
_refine_diff_density_min -1.016
_refine_diff_density_rms 0.151
_refine_ls_abs_structure_details 'Flack H D (1983), Acta Cryst. A39, 876-881'
_refine_ls_abs_structure_Flack 0.64(5)
_refine_ls_extinction_method none
_refine_ls_goodness_of_fit_ref 1.024
_refine_ls_hydrogen_treatment mixed
_refine_ls_matrix_type full
_refine_ls_number_parameters 708
_refine_ls_number_reflns 14377
_refine_ls_number_restraints 49
_refine_ls_restrained_S_all 1.023
_refine_ls_R_factor_all 0.2048
_refine_ls_R_factor_gt 0.1146
_refine_ls_shift/su_max 0.028
_refine_ls_shift/su_mean 0.000
_refine_ls_structure_factor_coef Fsqd
_refine_ls_weighting_details 'calc w=1/[\s^2^(Fo^2^)+(0.2000P)^2^+0.0000P] where P=(Fo^2^+2Fc^2^)/3'
_refine_ls_weighting_scheme calc
_refine_ls_wR_factor_gt 0.2694
_refine_ls_wR_factor_ref 0.3376
_reflns_number_gt 7089
_reflns_number_total 14377
_reflns_threshold_expression >2\s(I)
_cod_data_source_file c4ce01376j2.cif
_cod_data_source_block Compound-1
_cod_depositor_comments 'Adding full bibliography for 7218037--7218039.cif.'
_cod_original_formula_sum 'C102 H131 Cd3 N2 O47.50'
_cod_database_code 7218037

loop_
_symmetry_equiv_pos_as_xyz
'x, y, z'
'-x, -y, z'
'-y+1/2, x+1/2, z'
'y+1/2, -x+1/2, z'
'-x+1/2, y+1/2, -z'
'x+1/2, -y+1/2, -z'
'y, x, -z'
'-y, -x, -z'

loop_
_atom_site_label
_atom_site_type_symbol
_atom_site_fract_x
_atom_site_fract_y
_atom_site_fract_z
_atom_site_U_iso_or_equiv
_atom_site_adp_type
_atom_site_occupancy
_atom_site_symmetry_multiplicity
_atom_site_calc_flag
_atom_site_refinement_flags
Cd1 Cd 0.26450(4) 0.11377(5) 0.38492(4) 0.0854(4) Uani 1 1 d .
Cd2 Cd 0.16790(11) 0.16790(11) 0.5000 0.0924(7) Uani 0.60 2 d SP
Cd2' Cd 0.2075(2) 0.2075(2) 0.5000 0.1145(15) Uani 0.40 2 d SP
C1 C 0.2947(4) 0.0743(5) 0.2727(5) 0.065(3) Uani 1 1 d .
C2 C 0.3051(4) 0.0627(4) 0.2108(4) 0.048(2) Uani 1 1 d .
H2A H 0.3242 0.0967 0.1945 0.057 Uiso 1 1 calc R
H2B H 0.2674 0.0598 0.1917 0.057 Uiso 1 1 calc R
C3 C 0.3410(3) 0.0089(4) 0.1915(3) 0.0418(17) Uani 1 1 d .
H3A H 0.3800 0.0118 0.2074 0.050 Uiso 1 1 calc R
H3B H 0.3232 -0.0261 0.2073 0.050 Uiso 1 1 calc R
C4 C 0.3438(3) 0.0048(3) 0.1247(3) 0.0338(15) Uani 1 1 d .
H4 H 0.3034 0.0058 0.1108 0.041 Uiso 1 1 calc R
C5 C 0.3149(3) 0.0054(4) -0.0158(3) 0.0434(18) Uani 1 1 d .
H5A H 0.3550 0.0033 -0.0290 0.052 Uiso 1 1 calc R
H5B H 0.2903 0.0057 -0.0507 0.052 Uiso 1 1 calc R
C6 C 0.4237(3) 0.0838(3) 0.1242(3) 0.0290(14) Uani 1 1 d .
H6 H 0.4372 0.0692 0.1600 0.035 Uiso 1 1 calc R
C7 C 0.3739(3) 0.0575(3) 0.0969(3) 0.0348(16) Uani 1 1 d .
C8 C 0.3552(3) 0.0799(3) 0.0451(3) 0.0348(16) Uani 1 1 d .
C9 C 0.3805(3) 0.1275(3) 0.0175(3) 0.0395(17) Uani 1 1 d .
C10 C 0.3579(4) 0.1526(4) -0.0388(5) 0.060(2) Uani 1 1 d .
H10A H 0.3816 0.1852 -0.0502 0.090 Uiso 1 1 calc R
H10B H 0.3185 0.1653 -0.0332 0.090 Uiso 1 1 calc R
H10C H 0.3591 0.1236 -0.0694 0.090 Uiso 1 1 calc R
C11 C 0.4517(3) 0.1300(3) 0.0986(3) 0.0343(16) Uani 1 1 d .
C12 C 0.4297(4) 0.1503(3) 0.0460(4) 0.0405(18) Uani 1 1 d .
C13 C 0.1295(5) 0.1736(5) 0.3857(6) 0.073(3) Uani 1 1 d .
C14 C 0.1206(5) 0.1712(5) 0.3223(5) 0.075(3) Uani 1 1 d .
H14A H 0.1480 0.1436 0.3058 0.091 Uiso 1 1 calc R
H14B H 0.1298 0.2091 0.3059 0.091 Uiso 1 1 calc R
C15 C 0.0583(4) 0.1540(4) 0.3014(4) 0.050(2) Uani 1 1 d .
H15A H 0.0481 0.1165 0.3181 0.060 Uiso 1 1 calc R
H15B H 0.0306 0.1824 0.3158 0.060 Uiso 1 1 calc R
C16 C 0.0545(4) 0.1507(3) 0.2351(4) 0.0449(19) Uani 1 1 d .
H16 H 0.0685 0.1881 0.2199 0.054 Uiso 1 1 calc R
C17 C 0.0627(4) 0.1770(4) 0.0940(5) 0.055(2) Uani 1 1 d .
H17A H 0.0719 0.2010 0.0600 0.065 Uiso 1 1 calc R
H17B H 0.0483 0.1400 0.0795 0.065 Uiso 1 1 calc R
C18 C 0.1185(3) 0.1126(4) 0.1550(4) 0.0411(17) Uani 1 1 d .
C19 C 0.0935(3) 0.1036(3) 0.2080(4) 0.046(2) Uani 1 1 d .
C20 C 0.0998(3) 0.0484(3) 0.2357(4) 0.0375(16) Uani 1 1 d .
H20 H 0.0806 0.0409 0.2711 0.045 Uiso 1 1 calc R
C21 C 0.1344(3) 0.0060(3) 0.2103(4) 0.0424(18) Uani 1 1 d .
C22 C 0.1614(3) 0.0185(4) 0.1561(4) 0.0441(19) Uani 1 1 d .
C23 C 0.1529(3) 0.0714(4) 0.1269(4) 0.0438(19) Uani 1 1 d .
C24 C 0.1794(4) 0.0808(6) 0.0674(5) 0.074(3) Uani 1 1 d .
H24A H 0.2011 0.0470 0.0561 0.111 Uiso 1 1 calc R
H24B H 0.2049 0.1139 0.0688 0.111 Uiso 1 1 calc R
H24C H 0.1492 0.0878 0.0389 0.111 Uiso 1 1 calc R
C25 C 0.1767(4) -0.0675(4) 0.0989(4) 0.054(2) Uani 1 1 d .
H25A H 0.1400 -0.0559 0.0813 0.065 Uiso 1 1 calc R
H25B H 0.2034 -0.0771 0.0671 0.065 Uiso 1 1 calc R
C26 C -0.0204(3) 0.1663(3) 0.1558(4) 0.0394(17) Uani 1 1 d .
C27 C -0.0058(3) 0.1421(3) 0.2102(4) 0.0393(17) Uani 1 1 d .
C28 C -0.0466(4) 0.1061(3) 0.2356(4) 0.0446(19) Uani 1 1 d .
H28 H -0.0369 0.0882 0.2712 0.053 Uiso 1 1 calc R
C29 C -0.1001(3) 0.0946(3) 0.2123(4) 0.0424(18) Uani 1 1 d .
C30 C -0.1126(4) 0.1229(3) 0.1593(4) 0.0455(19) Uani 1 1 d .
C31 C -0.0741(4) 0.1580(3) 0.1300(4) 0.0445(19) Uani 1 1 d .
C32 C -0.0904(5) 0.1862(4) 0.0719(5) 0.063(3) Uani 1 1 d .
H32A H -0.1291 0.1749 0.0611 0.095 Uiso 1 1 calc R
H32B H -0.0637 0.1740 0.0417 0.095 Uiso 1 1 calc R
H32C H -0.0887 0.2277 0.0760 0.095 Uiso 1 1 calc R
C33 C -0.1780(10) -0.0045(13) 0.3947(7) 0.193(11) Uani 1 1 d DU
C34 C -0.1869(6) 0.0159(6) 0.3336(6) 0.090(4) Uani 1 1 d .
H34A H -0.2221 0.0391 0.3329 0.108 Uiso 1 1 calc R
H34B H -0.1937 -0.0179 0.3089 0.108 Uiso 1 1 calc R
C35 C -0.1386(4) 0.0514(4) 0.3052(5) 0.059(2) Uani 1 1 d .
H35A H -0.1404 0.0910 0.3201 0.070 Uiso 1 1 calc R
H35B H -0.1013 0.0352 0.3166 0.070 Uiso 1 1 calc R
C36 C -0.1428(3) 0.0526(4) 0.2388(4) 0.0465(19) Uani 1 1 d .
H36 H -0.1819 0.0661 0.2285 0.056 Uiso 1 1 calc R
C37 C 0.3108(5) 0.1154(6) 0.4952(4) 0.071(3) Uani 1 1 d .
C38 C 0.3340(5) 0.1166(5) 0.5591(4) 0.068(3) Uani 1 1 d .
H38A H 0.3678 0.1418 0.5611 0.082 Uiso 1 1 calc R
H38B H 0.3045 0.1325 0.5852 0.082 Uiso 1 1 calc R
C39 C 0.3505(5) 0.0567(4) 0.5797(4) 0.055(2) Uani 1 1 d .
H39A H 0.3878 0.0459 0.5630 0.066 Uiso 1 1 calc R
H39B H 0.3217 0.0289 0.5664 0.066 Uiso 1 1 calc R
C40 C 0.3540(4) 0.0558(4) 0.6477(3) 0.0419(18) Uani 1 1 d .
H40 H 0.3165 0.0698 0.6624 0.050 Uiso 1 1 calc R
C41 C 0.3240(4) 0.0686(4) 0.7857(4) 0.055(2) Uani 1 1 d .
H41A H 0.3604 0.0545 0.8019 0.066 Uiso 1 1 calc R
H41B H 0.2988 0.0782 0.8187 0.066 Uiso 1 1 calc R
C42 C 0.3961(3) -0.0457(4) 0.6472(3) 0.0422(18) Uani 1 1 d .
H42 H 0.4141 -0.0378 0.6112 0.051 Uiso 1 1 calc R
C43 C 0.3626(3) -0.0033(4) 0.6733(3) 0.0407(17) Uani 1 1 d .
C44 C 0.3344(3) -0.0163(4) 0.7264(4) 0.0439(18) Uani 1 1 d .
C45 C 0.3410(3) -0.0689(4) 0.7541(4) 0.0452(19) Uani 1 1 d .
C46 C 0.3763(4) -0.1107(4) 0.7271(4) 0.0464(19) Uani 1 1 d .
C47 C 0.4039(3) -0.1000(3) 0.6733(3) 0.0391(17) Uani 1 1 d .
C48 C 0.3082(5) -0.0816(5) 0.8108(5) 0.064(3) Uani 1 1 d .
H48A H 0.3177 -0.1200 0.8243 0.096 Uiso 1 1 calc R
H48B H 0.2671 -0.0791 0.8035 0.096 Uiso 1 1 calc R
H48C H 0.3189 -0.0537 0.8404 0.096 Uiso 1 1 calc R
C49 C 0.2879(15) 0.2227(13) 0.1160(13) 0.214(16) Uani 1 1 d D
H49A H 0.3274 0.2220 0.1022 0.322 Uiso 1 1 calc R
H49B H 0.2677 0.2547 0.0982 0.322 Uiso 1 1 calc R
H49C H 0.2690 0.1869 0.1054 0.322 Uiso 1 1 calc R
C50 C 0.2352(10) 0.2308(12) 0.2037(12) 0.178(10) Uani 1 1 d D
H50A H 0.2395 0.2331 0.2459 0.268 Uiso 1 1 calc R
H50B H 0.2140 0.1962 0.1936 0.268 Uiso 1 1 calc R
H50C H 0.2144 0.2642 0.1896 0.268 Uiso 1 1 calc R
C51 C 0.3420(7) 0.2221(7) 0.2117(11) 0.119(6) Uani 1 1 d DU
H51 H 0.3730 0.2103 0.1882 0.143 Uiso 1 1 calc R
O1 O 0.2555(3) 0.1079(4) 0.2877(3) 0.073(2) Uani 1 1 d .
O2 O 0.3259(5) 0.0486(6) 0.3127(4) 0.113(4) Uani 1 1 d .
O3 O 0.1774(5) 0.1664(6) 0.4055(4) 0.136(5) Uani 1 1 d .
O4 O 0.0894(6) 0.1838(6) 0.4208(5) 0.124(4) Uani 1 1 d .
O5 O 0.2682(5) 0.1478(5) 0.4825(4) 0.108(3) Uani 1 1 d .
O6 O 0.3320(4) 0.0852(5) 0.4603(4) 0.101(3) Uani 1 1 d .
O7 O -0.2075(6) -0.0350(8) 0.4191(5) 0.144(5) Uani 1 1 d D
O8 O -0.1556(10) 0.0389(9) 0.4186(11) 0.224(9) Uani 1 1 d DU
H8 H -0.1489 0.0317 0.4535 0.336 Uiso 1 1 calc R
O9 O 0.0188(2) 0.2041(2) 0.1270(3) 0.0475(14) Uani 1 1 d .
O10 O 0.1144(2) 0.1672(2) 0.1269(3) 0.0430(12) Uani 1 1 d .
O11 O 0.1996(2) -0.0208(2) 0.1322(3) 0.0466(14) Uani 1 1 d .
O12 O 0.1679(2) -0.1164(3) 0.1338(3) 0.0568(17) Uani 1 1 d .
O13 O 0.30202(19) -0.0444(2) 0.0184(2) 0.0393(12) Uani 1 1 d .
O14 O 0.3066(2) 0.0575(2) 0.0158(3) 0.0420(13) Uani 1 1 d .
O15 O 0.3804(3) -0.1649(2) 0.7532(3) 0.0487(14) Uani 1 1 d .
O16 O 0.2983(2) 0.0244(3) 0.7533(3) 0.0506(14) Uani 1 1 d .
O17 O 0.3544(10) 0.2285(9) 0.2615(8) 0.186(8) Uani 1 1 d D
O1W O 0.3224(9) 0.1946(7) 0.3683(6) 0.177(7) Uani 1 1 d .
O2W O 0.0000 0.0000 0.377(3) 0.39(3) Uani 1 2 d S
O3W O 0.0221(3) 0.1493(3) 0.4819(2) 0.0591(17) Uani 1 1 d U
O4W O 0.5000 0.0000 0.2454(9) 0.114(6) Uani 1 4 d S
O5W O 0.5000 0.0000 0.5259(8) 0.123(7) Uani 1 4 d S
O6W O 0.5000 0.0000 0.919(5) 0.4242(18) Uani 1 4 d SU
O7W O 0.5000 0.0000 0.760(2) 0.2067(18) Uani 1 4 d SU
O8W O 0.5000 0.0000 0.8417(18) 0.1739(18) Uani 1 4 d SU
O9W O 0.0821(8) 0.0821(8) 0.5000 0.185(10) Uani 1 2 d S
O10W O 0.0000 0.0000 0.098(3) 0.38(3) Uani 1 2 d S
O11W O 0.4099(9) -0.0501(10) 0.3267(11) 0.212(8) Uani 1 1 d .
O12W O 0.3663(14) 0.2770(14) 0.6112(17) 0.285(12) Uani 1 1 d U
N1 N 0.2874(7) 0.2291(6) 0.1786(13) 0.170(10) Uani 1 1 d D

loop_
_atom_site_aniso_label
_atom_site_aniso_U_11
_atom_site_aniso_U_22
_atom_site_aniso_U_33
_atom_site_aniso_U_23
_atom_site_aniso_U_13
_atom_site_aniso_U_12
Cd1 0.0933(6) 0.1220(8) 0.0408(4) -0.0136(5) -0.0134(4) 0.0366(5)
Cd2 0.1130(11) 0.1130(11) 0.0511(12) 0.0022(8) -0.0022(8) 0.0141(16)
Cd2' 0.138(2) 0.138(2) 0.068(2) -0.0064(14) 0.0064(14) 0.041(3)
C1 0.061(6) 0.091(7) 0.044(5) -0.029(5) 0.009(5) 0.011(6)
C2 0.050(4) 0.060(5) 0.033(4) -0.009(4) 0.009(4) 0.010(4)
C3 0.045(4) 0.050(5) 0.031(4) 0.001(3) 0.007(3) 0.000(4)
C4 0.033(3) 0.039(4) 0.030(4) 0.006(3) 0.004(3) -0.007(3)
C5 0.028(3) 0.063(5) 0.039(4) 0.000(4) -0.009(3) 0.005(4)
C6 0.024(3) 0.035(3) 0.027(3) -0.003(3) 0.002(3) 0.009(3)
C7 0.032(3) 0.038(4) 0.035(4) 0.000(3) 0.010(3) 0.008(3)
C8 0.023(3) 0.046(4) 0.036(4) -0.002(3) -0.004(3) -0.002(3)
C9 0.042(4) 0.038(4) 0.039(4) 0.000(3) -0.006(3) 0.007(3)
C10 0.056(5) 0.055(5) 0.069(6) 0.018(5) -0.020(5) -0.010(5)
C11 0.042(4) 0.027(3) 0.034(4) -0.002(3) 0.006(3) 0.014(3)
C12 0.057(5) 0.025(3) 0.040(4) -0.003(3) 0.003(4) 0.013(3)
C13 0.083(7) 0.070(6) 0.067(7) -0.022(6) 0.001(7) 0.018(6)
C14 0.081(7) 0.080(7) 0.065(7) -0.015(6) -0.012(6) 0.010(6)
C15 0.055(5) 0.051(5) 0.045(5) -0.008(4) -0.002(4) -0.008(4)
C16 0.047(4) 0.036(4) 0.051(5) -0.008(4) 0.001(4) -0.001(4)
C17 0.061(5) 0.044(4) 0.059(6) 0.011(4) 0.011(4) 0.004(4)
C18 0.028(4) 0.044(4) 0.051(5) -0.003(4) 0.000(3) -0.012(3)
C19 0.040(4) 0.041(4) 0.056(5) -0.016(4) -0.012(4) 0.002(4)
C20 0.029(3) 0.042(4) 0.041(4) -0.002(3) -0.005(3) -0.001(3)
C21 0.035(4) 0.038(4) 0.055(5) -0.004(4) -0.008(3) -0.005(3)
C22 0.034(4) 0.048(4) 0.050(5) -0.008(4) 0.004(4) -0.007(4)
C23 0.039(4) 0.047(4) 0.045(5) -0.002(4) 0.006(3) -0.003(4)
C24 0.046(5) 0.111(9) 0.065(7) 0.026(6) 0.030(5) 0.014(6)
C25 0.038(4) 0.064(6) 0.061(6) -0.010(5) 0.010(4) 0.000(4)
C26 0.036(4) 0.037(4) 0.045(4) 0.000(3) 0.006(3) 0.001(3)
C27 0.037(4) 0.032(3) 0.048(5) -0.012(3) -0.001(4) 0.008(3)
C28 0.055(5) 0.036(4) 0.043(4) -0.004(3) 0.008(4) 0.012(4)
C29 0.042(4) 0.034(4) 0.052(5) -0.001(3) 0.001(4) 0.009(3)
C30 0.041(4) 0.038(4) 0.057(5) 0.001(4) -0.007(4) 0.016(4)
C31 0.050(4) 0.032(4) 0.051(5) 0.004(3) -0.006(4) 0.007(3)
C32 0.064(6) 0.056(5) 0.069(7) 0.023(5) -0.026(5) -0.002(5)
C33 0.137(15) 0.38(3) 0.065(10) 0.058(13) -0.007(10) -0.14(2)
C34 0.096(9) 0.099(9) 0.075(8) -0.013(7) 0.020(7) -0.016(7)
C35 0.048(5) 0.055(5) 0.073(7) -0.007(5) 0.019(5) -0.001(4)
C36 0.036(4) 0.050(5) 0.053(5) -0.008(4) 0.001(4) 0.003(4)
C37 0.079(7) 0.108(8) 0.025(5) 0.020(6) -0.010(5) -0.007(6)
C38 0.087(7) 0.078(6) 0.038(5) 0.010(5) -0.016(5) -0.005(6)
C39 0.075(6) 0.064(5) 0.027(4) -0.001(4) -0.017(4) 0.006(5)
C40 0.042(4) 0.056(5) 0.028(4) 0.001(3) -0.007(3) -0.005(4)
C41 0.054(5) 0.066(6) 0.043(5) -0.013(4) 0.005(4) -0.010(4)
C42 0.043(4) 0.057(5) 0.027(4) -0.004(3) -0.008(3) -0.015(4)
C43 0.029(3) 0.058(5) 0.036(4) -0.005(4) -0.012(3) 0.002(3)
C44 0.038(4) 0.056(5) 0.038(4) -0.012(4) 0.002(3) -0.001(4)
C45 0.039(4) 0.067(5) 0.030(4) -0.008(4) 0.011(3) -0.009(4)
C46 0.051(4) 0.056(5) 0.031(4) -0.004(4) 0.000(3) -0.001(4)
C47 0.036(4) 0.040(4) 0.041(4) -0.010(3) 0.000(3) -0.007(3)
C48 0.071(6) 0.071(6) 0.051(6) -0.004(5) 0.026(5) 0.002(5)
C49 0.26(4) 0.20(3) 0.18(3) -0.07(2) 0.05(3) -0.12(3)
C50 0.138(17) 0.17(2) 0.23(3) 0.03(2) 0.043(19) 0.037(15)
C51 0.078(10) 0.103(11) 0.18(2) -0.021(12) 0.026(11) -0.027(8)
O1 0.064(4) 0.101(5) 0.054(4) -0.023(4) 0.011(3) 0.018(4)
O2 0.117(7) 0.180(10) 0.042(4) -0.021(5) -0.012(5) 0.060(7)
O3 0.129(8) 0.203(12) 0.077(6) -0.065(7) -0.051(6) 0.079(9)
O4 0.145(9) 0.146(9) 0.081(7) -0.034(7) -0.002(7) -0.010(8)
O5 0.116(7) 0.149(8) 0.060(5) 0.024(6) -0.041(5) -0.002(7)
O6 0.101(6) 0.164(9) 0.038(4) -0.001(5) -0.009(4) 0.025(6)
O7 0.123(9) 0.239(16) 0.070(7) -0.001(8) 0.015(6) -0.057(10)
O8 0.224(9) 0.224(9) 0.224(9) -0.0001(10) 0.0001(10) -0.0003(10)
O9 0.051(3) 0.034(3) 0.058(4) -0.001(3) -0.002(3) 0.005(2)
O10 0.036(3) 0.045(3) 0.047(3) 0.011(2) 0.007(2) -0.002(2)
O11 0.023(2) 0.051(3) 0.066(4) -0.002(3) 0.006(2) -0.003(2)
O12 0.036(3) 0.045(3) 0.090(5) -0.005(3) 0.013(3) 0.004(2)
O13 0.020(2) 0.052(3) 0.046(3) 0.003(2) -0.011(2) -0.006(2)
O14 0.032(3) 0.044(3) 0.050(3) -0.001(2) -0.002(2) 0.006(2)
O15 0.054(3) 0.039(3) 0.053(3) 0.007(3) 0.011(3) -0.004(3)
O16 0.037(3) 0.054(3) 0.060(4) -0.010(3) 0.006(3) 0.002(3)
O17 0.25(2) 0.202(17) 0.106(11) 0.019(11) -0.027(13) -0.058(15)
O1W 0.270(19) 0.163(12) 0.099(9) 0.029(9) -0.022(11) -0.072(12)
O2W 0.18(3) 0.45(7) 0.53(8) 0.000 0.000 0.06(4)
O3W 0.063(3) 0.092(4) 0.023(3) -0.007(3) 0.007(3) -0.032(3)
O4W 0.132(10) 0.132(10) 0.076(13) 0.000 0.000 0.000
O5W 0.162(12) 0.162(12) 0.046(10) 0.000 0.000 0.000
O6W 0.4242(18) 0.4242(18) 0.424(2) 0.000 0.000 0.000
O7W 0.2066(18) 0.2066(18) 0.207(2) 0.000 0.000 0.000
O8W 0.1739(18) 0.1739(18) 0.174(2) 0.000 0.000 0.000
O9W 0.205(13) 0.205(13) 0.145(17) -0.071(12) 0.071(12) -0.012(17)
O10W 0.074(10) 0.103(13) 0.97(11) 0.000 0.000 -0.011(10)
O11W 0.174(15) 0.214(18) 0.25(2) -0.019(16) -0.044(15) 0.002(13)
O12W 0.285(12) 0.285(12) 0.285(12) -0.0001(10) -0.0002(10) 0.0001(10)
N1 0.107(12) 0.090(9) 0.31(3) 0.042(14) 0.094(16) 0.010(8)

loop_
_atom_type_symbol
_atom_type_description
_atom_type_scat_dispersion_real
_atom_type_scat_dispersion_imag
_atom_type_scat_source
C C 0.0033 0.0016 'International Tables Vol C Tables 4.2.6.8 and 6.1.1.4'
H H 0.0000 0.0000 'International Tables Vol C Tables 4.2.6.8 and 6.1.1.4'
O O 0.0106 0.0060 'International Tables Vol C Tables 4.2.6.8 and 6.1.1.4'
Cd Cd -0.8075 1.2024 'International Tables Vol C Tables 4.2.6.8 and 6.1.1.4'
N N 0.0061 0.0033 'International Tables Vol C Tables 4.2.6.8 and 6.1.1.4'

loop_
_geom_angle_atom_site_label_1
_geom_angle_atom_site_label_2
_geom_angle_atom_site_label_3
_geom_angle
_geom_angle_site_symmetry_1
_geom_angle_site_symmetry_3
O1 Cd1 O1W 86.7(4) . .
O1 Cd1 O5 163.7(4) . .
O1W Cd1 O5 82.1(5) . .
O1 Cd1 O7 103.0(4) . 2
O1W Cd1 O7 170.3(4) . 2
O5 Cd1 O7 88.2(4) . 2
O1 Cd1 O3 98.4(3) . .
O1W Cd1 O3 96.1(7) . .
O5 Cd1 O3 71.2(3) . .
O7 Cd1 O3 81.9(6) 2 .
O1 Cd1 O6 138.6(3) . .
O1W Cd1 O6 87.9(5) . .
O5 Cd1 O6 53.0(4) . .
O7 Cd1 O6 85.2(4) 2 .
O3 Cd1 O6 123.0(3) . .
O1 Cd1 O2 53.0(3) . .
O1W Cd1 O2 92.8(6) . .
O5 Cd1 O2 139.1(3) . .
O7 Cd1 O2 93.6(5) 2 .
O3 Cd1 O2 149.5(3) . .
O6 Cd1 O2 86.4(3) . .
O1 Cd1 C37 162.1(3) . .
O1W Cd1 C37 85.0(4) . .
O5 Cd1 C37 27.7(4) . .
O7 Cd1 C37 85.9(4) 2 .
O3 Cd1 C37 98.2(4) . .
O6 Cd1 C37 25.3(3) . .
O2 Cd1 C37 111.6(4) . .
Cd2' Cd2 O3 86.5(4) . 7_556
Cd2' Cd2 O3 86.5(4) . .
O3 Cd2 O3 173.1(9) 7_556 .
Cd2' Cd2 O5 56.9(3) . .
O3 Cd2 O5 101.5(4) 7_556 .
O3 Cd2 O5 74.6(4) . .
Cd2' Cd2 O5 56.9(3) . 7_556
O3 Cd2 O5 74.6(4) 7_556 7_556
O3 Cd2 O5 101.5(4) . 7_556
O5 Cd2 O5 113.7(6) . 7_556
Cd2' Cd2 O4 113.3(3) . .
O3 Cd2 O4 131.9(5) 7_556 .
O3 Cd2 O4 51.7(4) . .
O5 Cd2 O4 126.3(4) . .
O5 Cd2 O4 80.9(4) 7_556 .
Cd2' Cd2 O4 113.3(3) . 7_556
O3 Cd2 O4 51.7(4) 7_556 7_556
O3 Cd2 O4 131.9(5) . 7_556
O5 Cd2 O4 80.9(4) . 7_556
O5 Cd2 O4 126.3(4) 7_556 7_556
O4 Cd2 O4 133.3(6) . 7_556
Cd2' Cd2 C13 101.2(3) . .
O3 Cd2 C13 158.4(4) 7_556 .
O3 Cd2 C13 25.0(4) . .
O5 Cd2 C13 99.5(3) . .
O5 Cd2 C13 92.7(3) 7_556 .
O4 Cd2 C13 26.8(3) . .
O4 Cd2 C13 137.6(4) 7_556 .
Cd2' Cd2 C13 101.2(3) . 7_556
O3 Cd2 C13 25.0(4) 7_556 7_556
O3 Cd2 C13 158.4(4) . 7_556
O5 Cd2 C13 92.7(3) . 7_556
O5 Cd2 C13 99.5(3) 7_556 7_556
O4 Cd2 C13 137.6(4) . 7_556
O4 Cd2 C13 26.8(3) 7_556 7_556
C13 Cd2 C13 157.6(5) . 7_556
Cd2 Cd2' O5 90.5(4) . .
Cd2 Cd2' O5 90.5(4) . 7_556
O5 Cd2' O5 179.1(8) . 7_556
Cd2 Cd2' O3 61.6(4) . .
O5 Cd2' O3 76.0(4) . .
O5 Cd2' O3 104.4(4) 7_556 .
Cd2 Cd2' O3 61.6(4) . 7_556
O5 Cd2' O3 104.4(4) . 7_556
O5 Cd2' O3 76.0(4) 7_556 7_556
O3 Cd2' O3 123.2(8) . 7_556
O1 C1 O2 120.0(9) . .
O1 C1 C2 120.1(10) . .
O2 C1 C2 119.9(8) . .
C1 C2 C3 120.6(8) . .
C1 C2 H2A 107.2 . .
C3 C2 H2A 107.2 . .
C1 C2 H2B 107.2 . .
C3 C2 H2B 107.2 . .
H2A C2 H2B 106.8 . .
C4 C3 C2 110.7(6) . .
C4 C3 H3A 109.5 . .
C2 C3 H3A 109.5 . .
C4 C3 H3B 109.5 . .
C2 C3 H3B 109.5 . .
H3A C3 H3B 108.1 . .
C11 C4 C3 117.7(6) 3_545 .
C11 C4 C7 107.7(5) 3_545 .
C3 C4 C7 112.3(6) . .
C11 C4 H4 106.1 3_545 .
C3 C4 H4 106.1 . .
C7 C4 H4 106.1 . .
O14 C5 O13 112.4(6) . .
O14 C5 H5A 109.1 . .
O13 C5 H5A 109.1 . .
O14 C5 H5B 109.1 . .
O13 C5 H5B 109.1 . .
H5A C5 H5B 107.9 . .
C11 C6 C7 121.4(6) . .
C11 C6 H6 119.3 . .
C7 C6 H6 119.3 . .
C8 C7 C6 117.8(7) . .
C8 C7 C4 120.9(7) . .
C6 C7 C4 121.2(6) . .
C7 C8 C9 123.9(7) . .
C7 C8 O14 121.7(7) . .
C9 C8 O14 114.4(6) . .
C8 C9 C12 115.3(7) . .
C8 C9 C10 123.0(7) . .
C12 C9 C10 121.7(7) . .
C9 C10 H10A 109.5 . .
C9 C10 H10B 109.5 . .
H10A C10 H10B 109.5 . .
C9 C10 H10C 109.5 . .
H10A C10 H10C 109.5 . .
H10B C10 H10C 109.5 . .
C6 C11 C12 117.1(7) . .
C6 C11 C4 122.3(6) . 4
C12 C11 C4 120.5(7) . 4
C11 C12 O13 119.7(7) . 4
C11 C12 C9 124.4(7) . .
O13 C12 C9 115.8(7) 4 .
O3 C13 O4 118.1(13) . .
O3 C13 C14 119.6(12) . .
O4 C13 C14 122.3(12) . .
O3 C13 Cd2 49.0(7) . .
O4 C13 Cd2 69.2(8) . .
C14 C13 Cd2 168.2(9) . .
C13 C14 C15 116.2(11) . .
C13 C14 H14A 108.2 . .
C15 C14 H14A 108.2 . .
C13 C14 H14B 108.2 . .
C15 C14 H14B 108.2 . .
H14A C14 H14B 107.4 . .
C16 C15 C14 111.7(8) . .
C16 C15 H15A 109.3 . .
C14 C15 H15A 109.3 . .
C16 C15 H15B 109.3 . .
C14 C15 H15B 109.3 . .
H15A C15 H15B 107.9 . .
C15 C16 C27 115.7(7) . .
C15 C16 C19 113.4(7) . .
C27 C16 C19 107.2(6) . .
C15 C16 H16 106.7 . .
C27 C16 H16 106.7 . .
C19 C16 H16 106.7 . .
O9 C17 O10 113.3(8) . .
O9 C17 H17A 108.9 . .
O10 C17 H17A 108.9 . .
O9 C17 H17B 108.9 . .
O10 C17 H17B 108.9 . .
H17A C17 H17B 107.7 . .
C19 C18 C23 123.0(8) . .
C19 C18 O10 120.6(7) . .
C23 C18 O10 116.2(7) . .
C18 C19 C20 119.1(7) . .
C18 C19 C16 119.7(8) . .
C20 C19 C16 120.9(8) . .
C21 C20 C19 120.3(8) . .
C21 C20 H20 119.9 . .
C19 C20 H20 119.9 . .
C20 C21 C22 118.3(7) . .
C20 C21 C36 121.8(8) . 2
C22 C21 C36 119.9(7) . 2
O11 C22 C23 118.6(7) . .
O11 C22 C21 119.5(7) . .
C23 C22 C21 121.8(7) . .
C18 C23 C22 117.3(7) . .
C18 C23 C24 123.0(8) . .
C22 C23 C24 119.7(8) . .
C23 C24 H24A 109.5 . .
C23 C24 H24B 109.5 . .
H24A C24 H24B 109.5 . .
C23 C24 H24C 109.5 . .
H24A C24 H24C 109.5 . .
H24B C24 H24C 109.5 . .
O12 C25 O11 111.6(8) . .
O12 C25 H25A 109.3 . .
O11 C25 H25A 109.3 . .
O12 C25 H25B 109.3 . .
O11 C25 H25B 109.3 . .
H25A C25 H25B 108.0 . .
C31 C26 C27 122.4(7) . .
C31 C26 O9 117.6(7) . .
C27 C26 O9 119.9(7) . .
C28 C27 C26 116.3(7) . .
C28 C27 C16 123.3(8) . .
C26 C27 C16 120.0(7) . .
C29 C28 C27 124.8(8) . .
C29 C28 H28 117.6 . .
C27 C28 H28 117.6 . .
C28 C29 C30 115.3(8) . .
C28 C29 C36 124.1(8) . .
C30 C29 C36 120.5(7) . .
C31 C30 C29 123.8(8) . .
C31 C30 O12 116.9(7) . 2
C29 C30 O12 119.4(8) . 2
C30 C31 C26 117.2(7) . .
C30 C31 C32 120.8(8) . .
C26 C31 C32 122.0(8) . .
C31 C32 H32A 109.5 . .
C31 C32 H32B 109.5 . .
H32A C32 H32B 109.5 . .
C31 C32 H32C 109.5 . .
H32A C32 H32C 109.5 . .
H32B C32 H32C 109.5 . .
O7 C33 O8 122.7(19) . .
O7 C33 C34 125.1(16) . .
O8 C33 C34 102(2) . .
C33 C34 C35 117.7(12) . .
C33 C34 H34A 107.9 . .
C35 C34 H34A 107.9 . .
C33 C34 H34B 107.9 . .
C35 C34 H34B 107.9 . .
H34A C34 H34B 107.2 . .
C36 C35 C34 112.6(9) . .
C36 C35 H35A 109.1 . .
C34 C35 H35A 109.1 . .
C36 C35 H35B 109.1 . .
C34 C35 H35B 109.1 . .
H35A C35 H35B 107.8 . .
C29 C36 C35 111.5(7) . .
C29 C36 C21 108.7(7) . 2
C35 C36 C21 113.8(8) . 2
C29 C36 H36 107.5 . .
C35 C36 H36 107.5 . .
C21 C36 H36 107.5 2 .
O6 C37 O5 121.8(10) . .
O6 C37 C38 120.1(11) . .
O5 C37 C38 118.1(12) . .
O6 C37 Cd1 62.1(6) . .
O5 C37 Cd1 59.7(6) . .
C38 C37 Cd1 177.2(9) . .
C39 C38 C37 111.1(9) . .
C39 C38 H38A 109.4 . .
C37 C38 H38A 109.4 . .
C39 C38 H38B 109.4 . .
C37 C38 H38B 109.4 . .
H38A C38 H38B 108.0 . .
C38 C39 C40 109.6(8) . .
C38 C39 H39A 109.7 . .
C40 C39 H39A 109.7 . .
C38 C39 H39B 109.7 . .
C40 C39 H39B 109.7 . .
H39A C39 H39B 108.2 . .
C43 C40 C47 108.5(6) . 4
C43 C40 C39 114.0(7) . .
C47 C40 C39 114.0(7) 4 .
C43 C40 H40 106.6 . .
C47 C40 H40 106.6 4 .
C39 C40 H40 106.6 . .
O16 C41 O15 114.4(8) . 4
O16 C41 H41A 108.7 . .
O15 C41 H41A 108.7 4 .
O16 C41 H41B 108.7 . .
O15 C41 H41B 108.7 4 .
H41A C41 H41B 107.6 . .
C43 C42 C47 121.8(7) . .
C43 C42 H42 119.1 . .
C47 C42 H42 119.1 . .
C42 C43 C44 118.5(8) . .
C42 C43 C40 123.7(7) . .
C44 C43 C40 117.8(7) . .
C45 C44 O16 117.4(7) . .
C45 C44 C43 122.0(7) . .
O16 C44 C43 120.6(7) . .
C44 C45 C46 118.2(7) . .
C44 C45 C48 120.1(8) . .
C46 C45 C48 121.7(8) . .
O15 C46 C47 120.2(7) . .
O15 C46 C45 118.2(7) . .
C47 C46 C45 121.5(8) . .
C42 C47 C46 118.0(7) . .
C42 C47 C40 122.9(7) . 3_545
C46 C47 C40 119.0(7) . 3_545
C45 C48 H48A 109.5 . .
C45 C48 H48B 109.5 . .
H48A C48 H48B 109.5 . .
C45 C48 H48C 109.5 . .
H48A C48 H48C 109.5 . .
H48B C48 H48C 109.5 . .
N1 C49 H49A 109.5 . .
N1 C49 H49B 109.5 . .
H49A C49 H49B 109.5 . .
N1 C49 H49C 109.5 . .
H49A C49 H49C 109.5 . .
H49B C49 H49C 109.5 . .
N1 C50 H50A 109.5 . .
N1 C50 H50B 109.5 . .
H50A C50 H50B 109.5 . .
N1 C50 H50C 109.5 . .
H50A C50 H50C 109.5 . .
H50B C50 H50C 109.5 . .
O17 C51 N1 133(2) . .
O17 C51 H51 113.4 . .
N1 C51 H51 113.4 . .
C1 O1 Cd1 104.0(7) . .
C1 O2 Cd1 82.8(6) . .
C13 O3 Cd2 106.0(10) . .
C13 O3 Cd1 140.1(8) . .
Cd2 O3 Cd1 106.7(4) . .
C13 O3 Cd2' 122.3(8) . .
Cd2 O3 Cd2' 31.87(18) . .
Cd1 O3 Cd2' 97.4(4) . .
C13 O4 Cd2 84.0(9) . .
C37 O5 Cd2' 154.5(9) . .
C37 O5 Cd1 92.6(8) . .
Cd2' O5 Cd1 113.0(4) . .
C37 O5 Cd2 145.7(9) . .
Cd2' O5 Cd2 32.7(3) . .
Cd1 O5 Cd2 100.7(3) . .
C37 O6 Cd1 92.6(7) . .
C33 O7 Cd1 131.0(12) . 2
C33 O8 H8 109.5 . .
C17 O9 C26 115.6(6) . .
C18 O10 C17 115.7(6) . .
C22 O11 C25 118.2(6) . .
C25 O12 C30 116.9(6) . 2
C12 O13 C5 115.2(5) 3_545 .
C8 O14 C5 116.5(5) . .
C46 O15 C41 116.3(7) . 3_545
C41 O16 C44 118.1(6) . .
C50 N1 C49 116(3) . .
C50 N1 C51 124(3) . .
C49 N1 C51 119.1(19) . .

loop_
_geom_bond_atom_site_label_1
_geom_bond_atom_site_label_2
_geom_bond_distance
_geom_bond_site_symmetry_2
Cd1 O1 2.212(7) .
Cd1 O1W 2.316(15) .
Cd1 O5 2.342(10) .
Cd1 O7 2.364(14) 2
Cd1 O3 2.387(10) .
Cd1 O6 2.397(8) .
Cd1 O2 2.629(9) .
Cd1 C37 2.709(9) .
Cd2 Cd2' 1.288(6) .
Cd2 O3 2.146(10) 7_556
Cd2 O3 2.146(10) .
Cd2 O5 2.386(11) .
Cd2 O5 2.386(11) 7_556
Cd2 O4 2.569(13) .
Cd2 O4 2.569(13) 7_556
Cd2 C13 2.733(13) .
Cd2 C13 2.733(13) 7_556
Cd2' O5 1.998(12) .
Cd2' O5 1.998(12) 7_556
Cd2' O3 2.436(9) .
Cd2' O3 2.436(9) 7_556
C1 O1 1.235(11) .
C1 O2 1.296(14) .
C1 C2 1.444(12) .
C2 C3 1.549(11) .
C2 H2A 0.9700 .
C2 H2B 0.9700 .
C3 C4 1.515(10) .
C3 H3A 0.9700 .
C3 H3B 0.9700 .
C4 C11 1.485(11) 3_545
C4 C7 1.531(10) .
C4 H4 0.9800 .
C5 O14 1.409(10) .
C5 O13 1.413(10) .
C5 H5A 0.9700 .
C5 H5B 0.9700 .
C6 C11 1.370(10) .
C6 C7 1.434(10) .
C6 H6 0.9300 .
C7 C8 1.349(11) .
C8 C9 1.387(11) .
C8 O14 1.396(9) .
C9 C12 1.403(12) .
C9 C10 1.492(12) .
C10 H10A 0.9600 .
C10 H10B 0.9600 .
C10 H10C 0.9600 .
C11 C12 1.374(11) .
C11 C4 1.485(11) 4
C12 O13 1.395(10) 4
C13 O3 1.200(15) .
C13 O4 1.239(16) .
C13 C14 1.447(18) .
C14 C15 1.559(15) .
C14 H14A 0.9700 .
C14 H14B 0.9700 .
C15 C16 1.502(12) .
C15 H15A 0.9700 .
C15 H15B 0.9700 .
C16 C27 1.508(11) .
C16 C19 1.536(12) .
C16 H16 0.9800 .
C17 O9 1.402(11) .
C17 O10 1.419(12) .
C17 H17A 0.9700 .
C17 H17B 0.9700 .
C18 C19 1.345(12) .
C18 C23 1.388(12) .
C18 O10 1.409(10) .
C19 C20 1.421(12) .
C20 C21 1.383(11) .
C20 H20 0.9300 .
C21 C22 1.404(12) .
C21 C36 1.507(12) 2
C22 O11 1.369(10) .
C22 C23 1.396(12) .
C23 C24 1.494(13) .
C24 H24A 0.9600 .
C24 H24B 0.9600 .
C24 H24C 0.9600 .
C25 O12 1.387(12) .
C25 O11 1.415(11) .
C25 H25A 0.9700 .
C25 H25B 0.9700 .
C26 C31 1.377(12) .
C26 C27 1.391(12) .
C26 O9 1.411(10) .
C27 C28 1.378(12) .
C28 C29 1.364(12) .
C28 H28 0.9300 .
C29 C30 1.395(12) .
C29 C36 1.502(12) .
C30 C31 1.370(12) .
C30 O12 1.402(10) 2
C31 C32 1.513(13) .
C32 H32A 0.9600 .
C32 H32B 0.9600 .
C32 H32C 0.9600 .
C33 O7 1.123(18) .
C33 O8 1.245(17) .
C33 C34 1.47(2) .
C34 C35 1.520(16) .
C34 H34A 0.9700 .
C34 H34B 0.9700 .
C35 C36 1.503(14) .
C35 H35A 0.9700 .
C35 H35B 0.9700 .
C36 C21 1.507(12) 2
C36 H36 0.9800 .
C37 O6 1.158(15) .
C37 O5 1.262(16) .
C37 C38 1.541(13) .
C38 C39 1.503(15) .
C38 H38A 0.9700 .
C38 H38B 0.9700 .
C39 C40 1.540(11) .
C39 H39A 0.9700 .
C39 H39B 0.9700 .
C40 C43 1.489(12) .
C40 C47 1.521(11) 4
C40 H40 0.9800 .
C41 O16 1.386(11) .
C41 O15 1.407(12) 4
C41 H41A 0.9700 .
C41 H41B 0.9700 .
C42 C43 1.374(12) .
C42 C47 1.391(12) .
C42 H42 0.9300 .
C43 C44 1.397(11) .
C44 C45 1.370(12) .
C44 O16 1.390(10) .
C45 C46 1.400(12) .
C45 C48 1.515(12) .
C46 O15 1.383(10) .
C46 C47 1.394(11) .
C47 C40 1.521(11) 3_545
C48 H48A 0.9600 .
C48 H48B 0.9600 .
C48 H48C 0.9600 .
C49 N1 1.42(3) .
C49 H49A 0.9600 .
C49 H49B 0.9600 .
C49 H49C 0.9600 .
C50 N1 1.33(3) .
C50 H50A 0.9600 .
C50 H50B 0.9600 .
C50 H50C 0.9600 .
C51 O17 1.17(2) .
C51 N1 1.47(3) .
C51 H51 0.9300 .
O7 Cd1 2.364(14) 2
O8 H8 0.8200 .
O12 C30 1.402(10) 2
O13 C12 1.395(10) 3_545
O15 C41 1.407(12) 3_545
O6W O8W 1.75(11) .

loop_
_geom_torsion_atom_site_label_1
_geom_torsion_atom_site_label_2
_geom_torsion_atom_site_label_3
_geom_torsion_atom_site_label_4
_geom_torsion
_geom_torsion_site_symmetry_1
_geom_torsion_site_symmetry_4
O3 Cd2 Cd2' O5 106.2(4) 7_556 .
O3 Cd2 Cd2' O5 -73.8(4) . .
O5 Cd2 Cd2' O5 180.0 7_556 .
O4 Cd2 Cd2' O5 -119.2(4) . .
O4 Cd2 Cd2' O5 60.8(4) 7_556 .
C13 Cd2 Cd2' O5 -94.1(3) . .
C13 Cd2 Cd2' O5 85.9(3) 7_556 .
O3 Cd2 Cd2' O5 -73.8(4) 7_556 7_556
O3 Cd2 Cd2' O5 106.2(4) . 7_556
O5 Cd2 Cd2' O5 180.0 . 7_556
O4 Cd2 Cd2' O5 60.8(4) . 7_556
O4 Cd2 Cd2' O5 -119.2(4) 7_556 7_556
C13 Cd2 Cd2' O5 85.9(3) . 7_556
C13 Cd2 Cd2' O5 -94.1(3) 7_556 7_556
O3 Cd2 Cd2' O3 180.0 7_556 .
O5 Cd2 Cd2' O3 73.8(4) . .
O5 Cd2 Cd2' O3 -106.2(4) 7_556 .
O4 Cd2 Cd2' O3 -45.4(4) . .
O4 Cd2 Cd2' O3 134.6(4) 7_556 .
C13 Cd2 Cd2' O3 -20.3(3) . .
C13 Cd2 Cd2' O3 159.7(3) 7_556 .
O3 Cd2 Cd2' O3 180.0 . 7_556
O5 Cd2 Cd2' O3 -106.2(4) . 7_556
O5 Cd2 Cd2' O3 73.8(4) 7_556 7_556
O4 Cd2 Cd2' O3 134.6(4) . 7_556
O4 Cd2 Cd2' O3 -45.4(4) 7_556 7_556
C13 Cd2 Cd2' O3 159.7(3) . 7_556
C13 Cd2 Cd2' O3 -20.3(3) 7_556 7_556
O1 C1 C2 C3 -162.5(9) . .
O2 C1 C2 C3 16.3(16) . .
C1 C2 C3 C4 177.7(8) . .
C2 C3 C4 C11 -172.3(6) . 3_545
C2 C3 C4 C7 61.8(8) . .
C11 C6 C7 C8 -0.4(9) . .
C11 C6 C7 C4 178.3(6) . .
C11 C4 C7 C8 86.1(8) 3_545 .
C3 C4 C7 C8 -142.8(7) . .
C11 C4 C7 C6 -92.5(7) 3_545 .
C3 C4 C7 C6 38.6(9) . .
C6 C7 C8 C9 -1.4(11) . .
C4 C7 C8 C9 179.9(7) . .
C6 C7 C8 O14 -179.1(6) . .
C4 C7 C8 O14 2.2(11) . .
C7 C8 C9 C12 2.7(11) . .
O14 C8 C9 C12 -179.4(6) . .
C7 C8 C9 C10 -178.1(8) . .
O14 C8 C9 C10 -0.2(11) . .
C7 C6 C11 C12 0.6(9) . .
C7 C6 C11 C4 -177.2(6) . 4
C6 C11 C12 O13 178.7(6) . 4
C4 C11 C12 O13 -3.5(10) 4 4
C6 C11 C12 C9 0.9(11) . .
C4 C11 C12 C9 178.7(7) 4 .
C8 C9 C12 C11 -2.5(11) . .
C10 C9 C12 C11 178.3(8) . .
C8 C9 C12 O13 179.7(6) . 4
C10 C9 C12 O13 0.4(11) . 4
Cd2' Cd2 C13 O3 55.2(11) . .
O3 Cd2 C13 O3 164.7(19) 7_556 .
O5 Cd2 C13 O3 -2.7(11) . .
O5 Cd2 C13 O3 111.9(11) 7_556 .
O4 Cd2 C13 O3 175.4(15) . .
O4 Cd2 C13 O3 -89.5(12) 7_556 .
C13 Cd2 C13 O3 -124.8(11) 7_556 .
Cd2' Cd2 C13 O4 -120.3(8) . .
O3 Cd2 C13 O4 -10.8(17) 7_556 .
O3 Cd2 C13 O4 -175.4(15) . .
O5 Cd2 C13 O4 -178.1(9) . .
O5 Cd2 C13 O4 -63.5(9) 7_556 .
O4 Cd2 C13 O4 95.0(12) 7_556 .
C13 Cd2 C13 O4 59.7(8) 7_556 .
Cd2' Cd2 C13 C14 72(4) . .
O3 Cd2 C13 C14 -179(4) 7_556 .
O3 Cd2 C13 C14 17(4) . .
O5 Cd2 C13 C14 14(4) . .
O5 Cd2 C13 C14 129(4) 7_556 .
O4 Cd2 C13 C14 -168(5) . .
O4 Cd2 C13 C14 -73(4) 7_556 .
C13 Cd2 C13 C14 -108(4) 7_556 .
O3 C13 C14 C15 154.2(13) . .
O4 C13 C14 C15 -26.9(17) . .
Cd2 C13 C14 C15 140(4) . .
C13 C14 C15 C16 -178.0(9) . .
C14 C15 C16 C27 -172.2(8) . .
C14 C15 C16 C19 63.3(10) . .
C23 C18 C19 C20 -3.3(12) . .
O10 C18 C19 C20 -178.4(6) . .
C23 C18 C19 C16 -178.0(7) . .
O10 C18 C19 C16 6.8(11) . .
C15 C16 C19 C18 -145.7(8) . .
C27 C16 C19 C18 85.4(9) . .
C15 C16 C19 C20 39.7(10) . .
C27 C16 C19 C20 -89.2(9) . .
C18 C19 C20 C21 4.2(11) . .
C16 C19 C20 C21 178.9(7) . .
C19 C20 C21 C22 -1.7(11) . .
C19 C20 C21 C36 179.1(7) . 2
C20 C21 C22 O11 174.7(6) . .
C36 C21 C22 O11 -6.0(11) 2 .
C20 C21 C22 C23 -1.9(12) . .
C36 C21 C22 C23 177.4(7) 2 .
C19 C18 C23 C22 -0.2(12) . .
O10 C18 C23 C22 175.2(7) . .
C19 C18 C23 C24 178.4(9) . .
O10 C18 C23 C24 -6.2(12) . .
O11 C22 C23 C18 -173.8(7) . .
C21 C22 C23 C18 2.8(12) . .
O11 C22 C23 C24 7.6(12) . .
C21 C22 C23 C24 -175.8(8) . .
C31 C26 C27 C28 4.1(11) . .
O9 C26 C27 C28 179.5(6) . .
C31 C26 C27 C16 177.6(7) . .
O9 C26 C27 C16 -7.1(10) . .
C15 C16 C27 C28 -39.3(10) . .
C19 C16 C27 C28 88.3(9) . .
C15 C16 C27 C26 147.7(8) . .
C19 C16 C27 C26 -84.6(9) . .
C26 C27 C28 C29 -2.6(11) . .
C16 C27 C28 C29 -175.8(7) . .
C27 C28 C29 C30 -0.7(11) . .
C27 C28 C29 C36 176.4(7) . .
C28 C29 C30 C31 2.8(12) . .
C36 C29 C30 C31 -174.4(8) . .
C28 C29 C30 O12 -176.3(7) . 2
C36 C29 C30 O12 6.4(11) . 2
C29 C30 C31 C26 -1.4(12) . .
O12 C30 C31 C26 177.8(7) 2 .
C29 C30 C31 C32 178.7(9) . .
O12 C30 C31 C32 -2.2(12) 2 .
C27 C26 C31 C30 -2.3(12) . .
O9 C26 C31 C30 -177.7(7) . .
C27 C26 C31 C32 177.7(8) . .
O9 C26 C31 C32 2.2(12) . .
O7 C33 C34 C35 -173(2) . .
O8 C33 C34 C35 42(3) . .
C33 C34 C35 C36 160.7(16) . .
C28 C29 C36 C35 33.2(11) . .
C30 C29 C36 C35 -149.8(8) . .
C28 C29 C36 C21 -93.1(9) . 2
C30 C29 C36 C21 83.9(9) . 2
C34 C35 C36 C29 171.9(9) . .
C34 C35 C36 C21 -64.7(11) . 2
O1 Cd1 C37 O6 -33.2(17) . .
O1W Cd1 C37 O6 -95.8(10) . .
O5 Cd1 C37 O6 -178.4(13) . .
O7 Cd1 C37 O6 87.5(9) 2 .
O3 Cd1 C37 O6 168.7(9) . .
O2 Cd1 C37 O6 -4.8(10) . .
O1 Cd1 C37 O5 145.3(11) . .
O1W Cd1 C37 O5 82.7(9) . .
O7 Cd1 C37 O5 -94.0(9) 2 .
O3 Cd1 C37 O5 -12.8(9) . .
O6 Cd1 C37 O5 178.4(13) . .
O2 Cd1 C37 O5 173.7(8) . .
O1 Cd1 C37 C38 -177(100) . .
O1W Cd1 C37 C38 121(19) . .
O5 Cd1 C37 C38 38(19) . .
O7 Cd1 C37 C38 -56(19) 2 .
O3 Cd1 C37 C38 25(19) . .
O6 Cd1 C37 C38 -144(19) . .
O2 Cd1 C37 C38 -148(19) . .
O6 C37 C38 C39 -39.0(16) . .
O5 C37 C38 C39 140.7(12) . .
Cd1 C37 C38 C39 104(19) . .
C37 C38 C39 C40 -161.5(9) . .
C38 C39 C40 C43 172.6(8) . .
C38 C39 C40 C47 -62.0(11) . 4
C47 C42 C43 C44 -2.0(11) . .
C47 C42 C43 C40 178.7(7) . .
C47 C40 C43 C42 -92.0(8) 4 .
C39 C40 C43 C42 36.2(11) . .
C47 C40 C43 C44 88.6(8) 4 .
C39 C40 C43 C44 -143.1(8) . .
C42 C43 C44 C45 2.5(11) . .
C40 C43 C44 C45 -178.1(7) . .
C42 C43 C44 O16 -177.7(6) . .
C40 C43 C44 O16 1.7(10) . .
O16 C44 C45 C46 178.9(7) . .
C43 C44 C45 C46 -1.3(12) . .
O16 C44 C45 C48 1.9(12) . .
C43 C44 C45 C48 -178.3(8) . .
C44 C45 C46 O15 -176.4(7) . .
C48 C45 C46 O15 0.6(12) . .
C44 C45 C46 C47 -0.5(12) . .
C48 C45 C46 C47 176.5(8) . .
C43 C42 C47 C46 0.3(11) . .
C43 C42 C47 C40 -175.4(7) . 3_545
O15 C46 C47 C42 176.8(7) . .
C45 C46 C47 C42 1.0(12) . .
O15 C46 C47 C40 -7.3(11) . 3_545
C45 C46 C47 C40 176.8(7) . 3_545
O2 C1 O1 Cd1 5.5(13) . .
C2 C1 O1 Cd1 -175.8(8) . .
O1W Cd1 O1 C1 93.1(9) . .
O5 Cd1 O1 C1 139.8(12) . .
O7 Cd1 O1 C1 -87.6(8) 2 .
O3 Cd1 O1 C1 -171.2(8) . .
O6 Cd1 O1 C1 10.0(10) . .
O2 Cd1 O1 C1 -2.9(7) . .
C37 Cd1 O1 C1 30.7(15) . .
O1 C1 O2 Cd1 -4.5(11) . .
C2 C1 O2 Cd1 176.7(10) . .
O1 Cd1 O2 C1 2.7(7) . .
O1W Cd1 O2 C1 -81.0(9) . .
O5 Cd1 O2 C1 -162.2(7) . .
O7 Cd1 O2 C1 106.3(8) 2 .
O3 Cd1 O2 C1 26.0(14) . .
O6 Cd1 O2 C1 -168.8(8) . .
C37 Cd1 O2 C1 -166.7(7) . .
O4 C13 O3 Cd2 4.8(16) . .
C14 C13 O3 Cd2 -176.1(9) . .
O4 C13 O3 Cd1 149.0(15) . .
C14 C13 O3 Cd1 -32(3) . .
Cd2 C13 O3 Cd1 144(2) . .
O4 C13 O3 Cd2' -25.4(19) . .
C14 C13 O3 Cd2' 153.6(10) . .
Cd2 C13 O3 Cd2' -30.3(5) . .
Cd2' Cd2 O3 C13 -126.2(10) . .
O3 Cd2 O3 C13 -126.2(10) 7_556 .
O5 Cd2 O3 C13 177.2(11) . .
O5 Cd2 O3 C13 -71.1(11) 7_556 .
O4 Cd2 O3 C13 -2.6(9) . .
O4 Cd2 O3 C13 115.2(10) 7_556 .
C13 Cd2 O3 C13 121.7(14) 7_556 .
Cd2' Cd2 O3 Cd1 76.8(5) . .
O3 Cd2 O3 Cd1 76.8(5) 7_556 .
O5 Cd2 O3 Cd1 20.3(5) . .
O5 Cd2 O3 Cd1 132.0(5) 7_556 .
O4 Cd2 O3 Cd1 -159.6(9) . .
O4 Cd2 O3 Cd1 -41.8(9) 7_556 .
C13 Cd2 O3 Cd1 -156.9(15) . .
C13 Cd2 O3 Cd1 -35.3(17) 7_556 .
O3 Cd2 O3 Cd2' 0.000(2) 7_556 .
O5 Cd2 O3 Cd2' -56.5(3) . .
O5 Cd2 O3 Cd2' 55.2(3) 7_556 .
O4 Cd2 O3 Cd2' 123.6(5) . .
O4 Cd2 O3 Cd2' -118.6(5) 7_556 .
C13 Cd2 O3 Cd2' 126.2(10) . .
C13 Cd2 O3 Cd2' -112.1(13) 7_556 .
O1 Cd1 O3 C13 28(2) . .
O1W Cd1 O3 C13 115(2) . .
O5 Cd1 O3 C13 -165(2) . .
O7 Cd1 O3 C13 -74(2) 2 .
O6 Cd1 O3 C13 -153.2(18) . .
O2 Cd1 O3 C13 9(3) . .
C37 Cd1 O3 C13 -158.9(19) . .
O1 Cd1 O3 Cd2 171.8(5) . .
O1W Cd1 O3 Cd2 -100.6(7) . .
O5 Cd1 O3 Cd2 -21.1(5) . .
O7 Cd1 O3 Cd2 69.8(6) 2 .
O6 Cd1 O3 Cd2 -9.1(9) . .
O2 Cd1 O3 Cd2 153.2(6) . .
C37 Cd1 O3 Cd2 -14.8(7) . .
O1 Cd1 O3 Cd2' -156.9(5) . .
O1W Cd1 O3 Cd2' -69.4(6) . .
O5 Cd1 O3 Cd2' 10.1(4) . .
O7 Cd1 O3 Cd2' 101.0(5) 2 .
O6 Cd1 O3 Cd2' 22.1(8) . .
O2 Cd1 O3 Cd2' -175.6(6) . .
C37 Cd1 O3 Cd2' 16.4(6) . .
Cd2 Cd2' O3 C13 66.5(13) . .
O5 Cd2' O3 C13 164.8(15) . .
O5 Cd2' O3 C13 -16.0(15) 7_556 .
O3 Cd2' O3 C13 66.5(13) 7_556 .
O5 Cd2' O3 Cd2 98.3(4) . .
O5 Cd2' O3 Cd2 -82.5(4) 7_556 .
O3 Cd2' O3 Cd2 0.0 7_556 .
Cd2 Cd2' O3 Cd1 -109.9(5) . .
O5 Cd2' O3 Cd1 -11.6(5) . .
O5 Cd2' O3 Cd1 167.6(5) 7_556 .
O3 Cd2' O3 Cd1 -109.9(5) 7_556 .
O3 C13 O4 Cd2 -3.9(13) . .
C14 C13 O4 Cd2 177.1(11) . .
Cd2' Cd2 O4 C13 67.4(8) . .
O3 Cd2 O4 C13 174.7(8) 7_556 .
O3 Cd2 O4 C13 2.5(8) . .
O5 Cd2 O4 C13 2.3(11) . .
O5 Cd2 O4 C13 115.1(9) 7_556 .
O4 Cd2 O4 C13 -112.6(8) 7_556 .
C13 Cd2 O4 C13 -150.8(8) 7_556 .
O6 C37 O5 Cd2' -178.5(17) . .
C38 C37 O5 Cd2' 2(3) . .
Cd1 C37 O5 Cd2' 180(2) . .
O6 C37 O5 Cd1 1.6(14) . .
C38 C37 O5 Cd1 -178.1(9) . .
O6 C37 O5 Cd2 114.9(15) . .
C38 C37 O5 Cd2 -65(2) . .
Cd1 C37 O5 Cd2 113.2(16) . .
Cd2 Cd2' O5 C37 -107(2) . .
O5 Cd2' O5 C37 73(2) 7_556 .
O3 Cd2' O5 C37 -167(2) . .
O3 Cd2' O5 C37 -46(2) 7_556 .
Cd2 Cd2' O5 Cd1 73.3(4) . .
O5 Cd2' O5 Cd1 -106.7(4) 7_556 .
O3 Cd2' O5 Cd1 12.8(6) . .
O3 Cd2' O5 Cd1 134.0(6) 7_556 .
O5 Cd2' O5 Cd2 180.0(16) 7_556 .
O3 Cd2' O5 Cd2 -60.5(4) . .
O3 Cd2' O5 Cd2 60.7(4) 7_556 .
O1 Cd1 O5 C37 -141.4(10) . .
O1W Cd1 O5 C37 -94.1(9) . .
O7 Cd1 O5 C37 84.5(8) 2 .
O3 Cd1 O5 C37 166.6(9) . .
O6 Cd1 O5 C37 -0.8(7) . .
O2 Cd1 O5 C37 -9.0(11) . .
O1 Cd1 O5 Cd2' 38.7(15) . .
O1W Cd1 O5 Cd2' 85.9(7) . .
O7 Cd1 O5 Cd2' -95.4(6) 2 .
O3 Cd1 O5 Cd2' -13.4(6) . .
O6 Cd1 O5 Cd2' 179.2(8) . .
O2 Cd1 O5 Cd2' 171.1(5) . .
C37 Cd1 O5 Cd2' -179.9(11) . .
O1 Cd1 O5 Cd2 70.5(13) . .
O1W Cd1 O5 Cd2 117.7(6) . .
O7 Cd1 O5 Cd2 -63.7(5) 2 .
O3 Cd1 O5 Cd2 18.4(5) . .
O6 Cd1 O5 Cd2 -149.0(6) . .
O2 Cd1 O5 Cd2 -157.2(5) . .
C37 Cd1 O5 Cd2 -148.2(10) . .
Cd2' Cd2 O5 C37 132.9(17) . .
O3 Cd2 O5 C37 54.8(17) 7_556 .
O3 Cd2 O5 C37 -131.1(17) . .
O5 Cd2 O5 C37 132.9(17) 7_556 .
O4 Cd2 O5 C37 -131.0(15) . .
O4 Cd2 O5 C37 7.1(16) 7_556 .
C13 Cd2 O5 C37 -129.9(16) . .
C13 Cd2 O5 C37 31.2(16) 7_556 .
O3 Cd2 O5 Cd2' -78.1(4) 7_556 .
O3 Cd2 O5 Cd2' 96.1(5) . .
O5 Cd2 O5 Cd2' 0.0 7_556 .
O4 Cd2 O5 Cd2' 96.2(5) . .
O4 Cd2 O5 Cd2' -125.8(3) 7_556 .
C13 Cd2 O5 Cd2' 97.2(3) . .
C13 Cd2 O5 Cd2' -101.6(3) 7_556 .
Cd2' Cd2 O5 Cd1 -116.2(4) . .
O3 Cd2 O5 Cd1 165.7(4) 7_556 .
O3 Cd2 O5 Cd1 -20.2(5) . .
O5 Cd2 O5 Cd1 -116.2(4) 7_556 .
O4 Cd2 O5 Cd1 -20.0(7) . .
O4 Cd2 O5 Cd1 118.0(5) 7_556 .
C13 Cd2 O5 Cd1 -19.0(5) . .
C13 Cd2 O5 Cd1 142.2(4) 7_556 .
O5 C37 O6 Cd1 -1.6(13) . .
C38 C37 O6 Cd1 178.1(10) . .
O1 Cd1 O6 C37 165.2(7) . .
O1W Cd1 O6 C37 82.6(10) . .
O5 Cd1 O6 C37 0.9(8) . .
O7 Cd1 O6 C37 -90.5(9) 2 .
O3 Cd1 O6 C37 -13.3(11) . .
O2 Cd1 O6 C37 175.6(9) . .
O8 C33 O7 Cd1 172(2) . 2
C34 C33 O7 Cd1 33(4) . 2
O10 C17 O9 C26 -91.7(8) . .
C31 C26 O9 C17 -101.6(9) . .
C27 C26 O9 C17 82.9(9) . .
C19 C18 O10 C17 -83.5(9) . .
C23 C18 O10 C17 101.0(8) . .
O9 C17 O10 C18 92.3(8) . .
C23 C22 O11 C25 -99.9(9) . .
C21 C22 O11 C25 83.4(10) . .
O12 C25 O11 C22 -93.0(9) . .
O11 C25 O12 C30 92.4(9) . 2
O14 C5 O13 C12 -95.6(7) . 3_545
C7 C8 O14 C5 -77.8(9) . .
C9 C8 O14 C5 104.3(8) . .
O13 C5 O14 C8 92.6(7) . .
C47 C46 O15 C41 81.5(9) . 3_545
C45 C46 O15 C41 -102.5(9) . 3_545
O15 C41 O16 C44 92.1(9) 4 .
C45 C44 O16 C41 100.5(9) . .
C43 C44 O16 C41 -79.3(10) . .
O17 C51 N1 C50 -18(3) . .
O17 C51 N1 C49 174(3) . .
